data_7100081
loop_
_publ_author_name
'Chi-ming Che.'
'Chi-Chung Kwok.'
'Iona H. T. Sham'
'Nianyong Zhu.'

_publ_section_title
;
Borazine Materials for Organic Optoelectronic
Applications
;
_journal_name_full 'Chemical Communications'
_journal_paper_doi 10.1039/b504510j
_journal_year 2005
_chemical_formula_moiety 'C18 H18 B3 N3'
_chemical_formula_sum 'C18 H18 B3 N3'
_chemical_formula_weight 308.78
_space_group_IT_number 33
_symmetry_cell_setting orthorhombic
_symmetry_space_group_name_Hall 'P 2c -2n'
_symmetry_space_group_name_H-M 'P n a 21'
_cell_angle_alpha 90.00
_cell_angle_beta 90.00
_cell_angle_gamma 90.00
_cell_formula_units_Z 4
_cell_length_a 7.904(2)
_cell_length_b 19.879(4)
_cell_length_c 10.989(2)
_cell_measurement_temperature 253(2)
_cell_volume 1726.6(6)
_diffrn_ambient_temperature 253(2)
_exptl_crystal_density_diffrn 1.188
_cod_database_code 7100081

loop_
_symmetry_equiv_pos_as_xyz
'x, y, z'
'-x, -y, z+1/2'
'-x+1/2, y+1/2, z+1/2'
'x+1/2, -y+1/2, z'

loop_
_atom_site_label
_atom_site_type_symbol
_atom_site_fract_x
_atom_site_fract_y
_atom_site_fract_z
_atom_site_U_iso_or_equiv
_atom_site_adp_type
_atom_site_occupancy
_atom_site_symmetry_multiplicity
_atom_site_calc_flag
_atom_site_refinement_flags
_atom_site_disorder_assembly
_atom_site_disorder_group
N1 N 0.7144(3) 0.11089(14) 0.4589(3) 0.0448(9) Uani 1 1 d . . .
N2 N 0.7464(3) 0.23418(14) 0.4576(3) 0.0463(9) Uani 1 1 d . . .
N3 N 0.7830(3) 0.17199(13) 0.6487(3) 0.0442(8) Uani 1 1 d . . .
B1 B 0.7156(5) 0.17313(19) 0.3927(5) 0.0452(12) Uani 1 1 d . . .
H1 H 0.6966 0.1737 0.3092 0.054 Uiso 1 1 calc R . .
B2 B 0.7817(6) 0.2342(2) 0.5845(5) 0.0491(13) Uani 1 1 d . . .
H2 H 0.8037 0.2743 0.6250 0.059 Uiso 1 1 calc R . .
B3 B 0.7513(5) 0.1100(2) 0.5861(5) 0.0482(12) Uani 1 1 d . . .
H3 H 0.7548 0.0694 0.6282 0.058 Uiso 1 1 calc R . .
C1 C 0.6772(5) 0.04926(17) 0.3976(4) 0.0477(10) Uani 1 1 d . . .
C2 C 0.5700(4) 0.00205(18) 0.4514(4) 0.0581(11) Uani 1 1 d . . .
H2A H 0.5233 0.0102 0.5277 0.070 Uiso 1 1 calc R . .
C3 C 0.5337(6) -0.05759(19) 0.3896(5) 0.0713(13) Uani 1 1 d . . .
H3A H 0.4622 -0.0892 0.4249 0.086 Uiso 1 1 calc R . .
C4 C 0.6015(6) -0.0699(2) 0.2787(6) 0.0750(15) Uani 1 1 d . . .
H4 H 0.5758 -0.1098 0.2386 0.090 Uiso 1 1 calc R . .
C5 C 0.7070(6) -0.0244(2) 0.2249(5) 0.0671(13) Uani 1 1 d . . .
H5 H 0.7533 -0.0334 0.1489 0.081 Uiso 1 1 calc R . .
C6 C 0.7448(5) 0.0348(2) 0.2836(4) 0.0589(12) Uani 1 1 d . . .
H6 H 0.8166 0.0657 0.2465 0.071 Uiso 1 1 calc R . .
C7 C 0.7447(4) 0.29736(17) 0.3918(4) 0.0468(11) Uani 1 1 d . . .
C8 C 0.8243(5) 0.30288(19) 0.2816(5) 0.0617(12) Uani 1 1 d . . .
H8 H 0.8811 0.2659 0.2496 0.074 Uiso 1 1 calc R . .
C9 C 0.8212(6) 0.3631(3) 0.2166(5) 0.0769(14) Uani 1 1 d . . .
H9 H 0.8731 0.3662 0.1409 0.092 Uiso 1 1 calc R . .
C10 C 0.7405(6) 0.4176(2) 0.2659(6) 0.0818(17) Uani 1 1 d . . .
H10 H 0.7393 0.4581 0.2237 0.098 Uiso 1 1 calc R . .
C11 C 0.6622(6) 0.4132(2) 0.3755(5) 0.0721(14) Uani 1 1 d . . .
H11 H 0.6076 0.4507 0.4077 0.087 Uiso 1 1 calc R . .
C12 C 0.6633(5) 0.35290(18) 0.4400(4) 0.0598(12) Uani 1 1 d . . .
H12 H 0.6095 0.3500 0.5151 0.072 Uiso 1 1 calc R . .
C13 C 0.8223(4) 0.17045(17) 0.7768(4) 0.0428(9) Uani 1 1 d . . .
C14 C 0.7423(5) 0.21238(17) 0.8579(4) 0.0549(12) Uani 1 1 d . . .
H14 H 0.6598 0.2421 0.8302 0.066 Uiso 1 1 calc R . .
C15 C 0.7829(6) 0.21088(19) 0.9797(4) 0.0647(13) Uani 1 1 d . . .
H15 H 0.7288 0.2398 1.0336 0.078 Uiso 1 1 calc R . .
C16 C 0.9047(6) 0.1663(2) 1.0225(4) 0.0643(12) Uani 1 1 d . . .
H16 H 0.9322 0.1653 1.1047 0.077 Uiso 1 1 calc R . .
C17 C 0.9832(5) 0.12398(19) 0.9429(4) 0.0642(12) Uani 1 1 d . . .
H17 H 1.0633 0.0935 0.9712 0.077 Uiso 1 1 calc R . .
C18 C 0.9443(5) 0.12613(19) 0.8195(4) 0.0554(12) Uani 1 1 d . . .
H18 H 1.0002 0.0978 0.7655 0.066 Uiso 1 1 calc R . .

loop_
_atom_site_aniso_label
_atom_site_aniso_U_11
_atom_site_aniso_U_22
_atom_site_aniso_U_33
_atom_site_aniso_U_23
_atom_site_aniso_U_13
_atom_site_aniso_U_12
N1 0.058(2) 0.036(2) 0.041(3) 0.0002(16) -0.0017(17) -0.0025(14)
N2 0.0571(19) 0.036(2) 0.046(3) 0.0071(16) -0.0012(18) 0.0025(14)
N3 0.0618(19) 0.0337(18) 0.037(2) -0.0002(16) 0.0016(17) -0.0024(14)
B1 0.050(3) 0.043(3) 0.042(3) -0.004(2) -0.001(2) -0.0020(19)
B2 0.066(3) 0.036(3) 0.045(4) -0.002(2) 0.000(2) -0.005(2)
B3 0.055(3) 0.042(3) 0.047(4) 0.005(2) 0.002(2) 0.002(2)
C1 0.057(2) 0.040(2) 0.047(3) -0.006(2) -0.004(2) 0.002(2)
C2 0.067(3) 0.046(2) 0.061(3) -0.005(2) -0.001(2) -0.007(2)
C3 0.076(3) 0.046(3) 0.092(4) -0.005(3) -0.018(3) -0.007(2)
C4 0.087(3) 0.054(3) 0.085(4) -0.032(3) -0.040(4) 0.018(3)
C5 0.074(3) 0.066(3) 0.062(4) -0.023(3) -0.015(3) 0.015(2)
C6 0.058(3) 0.059(3) 0.059(4) -0.002(3) -0.006(2) 0.005(2)
C7 0.052(2) 0.044(2) 0.045(3) 0.008(2) -0.007(2) -0.007(2)
C8 0.069(3) 0.057(3) 0.059(3) 0.007(3) -0.008(3) -0.010(2)
C9 0.096(3) 0.076(3) 0.059(3) 0.027(3) -0.011(3) -0.025(3)
C10 0.100(4) 0.048(3) 0.098(5) 0.031(3) -0.034(4) -0.015(3)
C11 0.076(3) 0.046(3) 0.095(5) 0.011(3) -0.015(3) 0.001(2)
C12 0.066(3) 0.043(2) 0.070(4) 0.005(2) 0.000(2) -0.003(2)
C13 0.055(2) 0.037(2) 0.037(3) 0.006(2) 0.003(2) -0.003(2)
C14 0.071(3) 0.045(3) 0.049(4) -0.002(2) -0.003(2) 0.009(2)
C15 0.081(3) 0.066(3) 0.047(4) -0.010(2) 0.004(3) -0.001(2)
C16 0.085(3) 0.072(3) 0.036(3) 0.005(2) -0.008(3) 0.002(3)
C17 0.072(3) 0.056(3) 0.065(4) 0.007(3) -0.011(3) 0.009(2)
C18 0.068(3) 0.057(3) 0.041(3) -0.002(2) 0.004(2) 0.003(2)

loop_
_geom_bond_atom_site_label_1
_geom_bond_atom_site_label_2
_geom_bond_distance
_geom_bond_site_symmetry_2
_geom_bond_publ_flag
N1 C1 1.428(5) . ?
N1 B3 1.429(6) . ?
N1 B1 1.435(5) . ?
N2 B2 1.421(5) . ?
N2 B1 1.429(5) . ?
N2 C7 1.449(5) . ?
N3 B2 1.424(5) . ?
N3 B3 1.433(5) . ?
N3 C13 1.442(5) . ?
C1 C6 1.393(6) . ?
C1 C2 1.395(5) . ?
C2 C3 1.396(5) . ?
C3 C4 1.353(7) . ?
C4 C5 1.365(6) . ?
C5 C6 1.374(6) . ?
C7 C8 1.369(6) . ?
C7 C12 1.383(5) . ?
C8 C9 1.394(6) . ?
C9 C10 1.369(7) . ?
C10 C11 1.357(7) . ?
C11 C12 1.393(6) . ?
C13 C14 1.374(5) . ?
C13 C18 1.388(5) . ?
C14 C15 1.377(5) . ?
C15 C16 1.390(6) . ?
C16 C17 1.363(5) . ?
C17 C18 1.391(5) . ?

loop_
_cod_related_entry_id
_cod_related_entry_database
_cod_related_entry_code
1 ChemSpider 545565
